data_4127315
loop_
_publ_author_name
'Beldjoudi, Yassine'
'Narayanan, Ashwin'
'Roy, Indranil'
'Pearson, Tyler J.'
'Cetin, M. Mustafa'
'Nguyen, Minh T.'
'Krzyaniak, Matthew D.'
'Alsubaie, Fehaid M.'
'Wasielewski, Michael R.'
'Stupp, Samuel I.'
'Stoddart, J. Fraser'

_publ_section_title
;
 Supramolecular Tessellations by a Rigid Naphthalene Diimide Triangle.
;
_journal_name_full 'Journal of the American Chemical Society'
_journal_paper_doi 10.1021/jacs.9b08758
_journal_year 2019
_chemical_formula_moiety 'C60 H42 N6 O12, C4 H3 S2.5, C6 H4 S4, 0.5(C4 H2 S3), C3 H3 S2'
_chemical_formula_sum 'C75 H53 N6 O12 S10'
_chemical_formula_weight 1550.83
_space_group_crystal_system triclinic
_space_group_IT_number 2
_space_group_name_Hall '-P 1'
_space_group_name_H-M_alt 'P -1'
_symmetry_space_group_name_Hall '-P 1'
_symmetry_space_group_name_H-M 'P -1'
_atom_sites_solution_hydrogens mixed
_atom_sites_solution_primary iterative
_audit_creation_date 2019-07-26
_audit_creation_method
;
Olex2 1.2
(compiled 2018.05.29 svn.r3508 for OlexSys, GUI svn.r5506)
;
_audit_update_record
;
2019-07-26 # Formatted by publCIF

;
_cell_angle_alpha 69.423(4)
_cell_angle_beta 69.340(4)
_cell_angle_gamma 70.959(4)
_cell_formula_units_Z 2
_cell_length_a 15.8923(10)
_cell_length_b 15.9624(10)
_cell_length_c 16.7921(11)
_cell_measurement_reflns_used 7605
_cell_measurement_temperature 103(2)
_cell_measurement_theta_max 67.239
_cell_measurement_theta_min 2.917
_cell_volume 3630.8(4)
_computing_cell_refinement 'SAINT V8.38A (?, 2016)'
_computing_data_collection 'APEX2 V2014.11-0 (Bruker, 2014)'
_computing_data_reduction 'SAINT V8.38A (?, 2016)'
_computing_molecular_graphics 'Olex2 (Dolomanov et al., 2009)'
_computing_publication_material 'Olex2 (Dolomanov et al., 2009)'
_computing_structure_refinement 'XL (Sheldrick, 2008)'
_computing_structure_solution 'olex2.solve (Bourhis et al., 2015)'
_diffrn_ambient_temperature 103.26
_diffrn_measured_fraction_theta_full 0.895
_diffrn_measured_fraction_theta_max 0.895
_diffrn_measurement_device_type 'Bruker APEX-II CCD'
_diffrn_measurement_method '\w scans'
_diffrn_radiation_type CuK\a
_diffrn_radiation_wavelength 1.54178
_diffrn_reflns_av_R_equivalents 0.0419
_diffrn_reflns_av_unetI/netI 0.0651
_diffrn_reflns_Laue_measured_fraction_full 0.895
_diffrn_reflns_Laue_measured_fraction_max 0.895
_diffrn_reflns_limit_h_max 18
_diffrn_reflns_limit_h_min -18
_diffrn_reflns_limit_k_max 18
_diffrn_reflns_limit_k_min -17
_diffrn_reflns_limit_l_max 19
_diffrn_reflns_limit_l_min -12
_diffrn_reflns_number 15466
_diffrn_reflns_point_group_measured_fraction_full 0.895
_diffrn_reflns_point_group_measured_fraction_max 0.895
_diffrn_reflns_theta_full 65.114
_diffrn_reflns_theta_max 65.114
_diffrn_reflns_theta_min 2.918
_diffrn_standards_number 0
_exptl_absorpt_coefficient_mu 3.369
_exptl_absorpt_correction_T_max 0.7531
_exptl_absorpt_correction_T_min 0.4638
_exptl_absorpt_correction_type multi-scan
_exptl_absorpt_process_details
'SADABS-2016/2 (Bruker,2016/2) was used for absorption correction. wR2(int) was 0.1066 before and 0.0665 after correction. The Ratio of minimum to maximum transmission is 0.6159. The \l/2 correction factor is Not present.'
_exptl_crystal_colour green
_exptl_crystal_density_diffrn 1.419
_exptl_crystal_description plate
_exptl_crystal_F_000 1602
_exptl_crystal_size_max 0.115
_exptl_crystal_size_mid 0.087
_exptl_crystal_size_min 0.072
_refine_diff_density_max 1.169
_refine_diff_density_min -0.947
_refine_diff_density_rms 0.206
_refine_ls_extinction_coef 0.0249(19)
_refine_ls_extinction_expression Fc^*^=kFc[1+0.001xFc^2^\l^3^/sin(2\q)]^-1/4^
_refine_ls_extinction_method 'SHELXL-2018/3 (Sheldrick 2018)'
_refine_ls_goodness_of_fit_ref 1.017
_refine_ls_hydrogen_treatment mixed
_refine_ls_matrix_type full
_refine_ls_number_parameters 1111
_refine_ls_number_reflns 11083
_refine_ls_number_restraints 350
_refine_ls_restrained_S_all 1.012
_refine_ls_R_factor_all 0.2059
_refine_ls_R_factor_gt 0.1995
_refine_ls_shift/su_max 0.000
_refine_ls_shift/su_mean 0.000
_refine_ls_structure_factor_coef Fsqd
_refine_ls_weighting_details 'w=1/[\s^2^(Fo^2^)+(0.1937P)^2^+80.1773P] where P=(Fo^2^+2Fc^2^)/3'
_refine_ls_weighting_scheme calc
_refine_ls_wR_factor_gt 0.4607
_refine_ls_wR_factor_ref 0.4653
_reflns_Friedel_coverage 0.000
_reflns_number_gt 10161
_reflns_number_total 11083
_reflns_threshold_expression 'I > 2\s(I)'
_cod_data_source_file ja9b08758_si_005.cif
_cod_data_source_block yb016bisf
_cod_database_code 4127315
_publcif_datablock.id {05449f5a-9d32-4da0-9efc-d9b7ea75cebd}

_shelx_shelxl_version_number 2018/3
_shelx_space_group_comment
;
The symmetry employed for this shelxl refinement is uniquely defined
by the following loop, which should always be used as a source of
symmetry information in preference to the above space-group names.
They are only intended as comments.
;
_olex2_refinement_description
;
1. Fixed Uiso
 At 1.2 times of:
  All C(H) groups, All C(H,H) groups, All C(H,H,H,H) groups
2. Restrained distances
 S10-C72
 1.7 with sigma of 0.02
 S8A-C69A
 1.71 with sigma of 0.02
 C68A-S8A
 1.73 with sigma of 0.02
 C35-C40
 1.54 with sigma of 0.02
 C20-C15
 1.54 with sigma of 0.02
 C58-C53
 1.54 with sigma of 0.02
 C69A-C70A
 1.33 with sigma of 0.02
 C71_$1-C72_$1
 1.28 with sigma of 0.02
 C39-C38
 1.54 with sigma of 0.01
 C40-C39
 1.54 with sigma of 0.01
 C40-C35
 1.54 with sigma of 0.01
 C35-C36
 1.54 with sigma of 0.01
 C36-C37
 1.54 with sigma of 0.01
 C37-C38
 1.54 with sigma of 0.01
 C15-C20
 1.54 with sigma of 0.01
 C20-C19
 1.54 with sigma of 0.01
 C19-C18
 1.54 with sigma of 0.01
 C18-C17
 1.54 with sigma of 0.01
 C17-C16
 1.54 with sigma of 0.01
 C16-C15
 1.54 with sigma of 0.01
 C53-C58
 1.54 with sigma of 0.01
 C58-C57
 1.54 with sigma of 0.01
 C57-C56
 1.54 with sigma of 0.01
 C56-C55
 1.54 with sigma of 0.01
 C55-C54
 1.54 with sigma of 0.01
 C54-C53
 1.54 with sigma of 0.01
 C69B-C70B
 1.3 with sigma of 0.02
 C70B-S7B
 1.71 with sigma of 0.02
 C65-C66
 1.3 with sigma of 0.02
 C68B-S8B
 1.71 with sigma of 0.02
 C67B-C68B
 1.34 with sigma of 0.02
 C62-C61
 1.36 with sigma of 0.01
 C68B-C67B
 1.36 with sigma of 0.02
 S6-C67A
 1.72 with sigma of 0.01
 N3-C20
 1.49 with sigma of 0.01
 N4-C35
 1.49 with sigma of 0.01
 N5-C40
 1.49 with sigma of 0.01
 N1-C58
 1.49 with sigma of 0.01
 N2-C15
 1.49 with sigma of 0.01
 C53-C0AA
 1.54 with sigma of 0.01
 C40-C8AA
 1.54 with sigma of 0.01
 C20-C2AA
 1.54 with sigma of 0.01
 C74-C73
 1.38 with sigma of 0.02
 C76-H76
 0.98 with sigma of 0.005
 C75-H75
 0.98 with sigma of 0.005
 S11-C76
 1.78 with sigma of 0.02
 C54-C3AA
 1.54 with sigma of 0.02
 C1AA-C18
 1.54 with sigma of 0.02
 C1AA-C16
 1.54 with sigma of 0.02
 C40-C35 \\sim C36-C37 \\sim C38-C39
 with sigma of 0.02
 C20-C15 \\sim C20-C19 \\sim C19-C18 \\sim C18-C17 \\sim C17-C16 \\sim C16-C15
 with sigma of 0.01
 C20-C19 \\sim C18-C17 \\sim C16-C15
 with sigma of 0.01
 N2-C15 \\sim N3-C20 \\sim N4-C35 \\sim N5-C40 \\sim C53-N6 \\sim C58-N1
 with sigma of 0.02
 C75-H75 \\sim C76-H76
 with sigma of 0.005
3. Restrained planarity
 S9, S10, C71, C72
 with sigma of 0.01
 S5A, S6, C65, C66
 with sigma of 0.01
 H75, C75, H76, C76
 with sigma of 0.02
4. Uiso/Uaniso restraints and constraints
N6 \\sim N5: within 1.7A with sigma of 0.04 and sigma for terminal atoms of 0.08
C75 \\sim C76: within 1.7A with sigma of 0.04 and sigma for terminal atoms of
0.08
Uanis(C74) \\sim Ueq: with sigma of 0.01 and sigma for terminal atoms of 0.1
Uanis(C67A) \\sim Ueq, Uanis(C67B) \\sim Ueq, Uanis(C68B) \\sim Ueq,
Uanis(C68A) \\sim Ueq, Uanis(C69B) \\sim Ueq: with sigma of 0.01 and sigma for
terminal atoms of 0.1
Uanis(C58) \\sim Ueq: with sigma of 0.01 and sigma for terminal atoms of 0.1
Uanis(C66) \\sim Ueq: with sigma of 0.01 and sigma for terminal atoms of 0.1
Uanis(C70A) \\sim Ueq: with sigma of 0.01 and sigma for terminal atoms of 0.1
Uanis(C17) \\sim Ueq: with sigma of 0.01 and sigma for terminal atoms of 0.1
Uanis(C48) \\sim Ueq, Uanis(C49) \\sim Ueq, Uanis(C1DA) \\sim Ueq: with sigma
of 0.01 and sigma for terminal atoms of 0.1
Uanis(C69A) \\sim Ueq: with sigma of 0.01 and sigma for terminal atoms of 0.1
Uanis(C70B) \\sim Ueq: with sigma of 0.005 and sigma for terminal atoms of 0.1
Uanis(C4AA) \\sim Ueq: with sigma of 0.01 and sigma for terminal atoms of 0.1
Uanis(C71) \\sim Ueq, Uanis(C72) \\sim Ueq: with sigma of 0.01 and sigma for
terminal atoms of 0.1
Uanis(C67B) \\sim Ueq: with sigma of 0.01 and sigma for terminal atoms of 0.1
Uanis(C1AA) \\sim Ueq: with sigma of 0.01 and sigma for terminal atoms of 0.1
Uanis(C24) \\sim Ueq: with sigma of 0.01 and sigma for terminal atoms of 0.1
Uanis(C2AA) \\sim Ueq: with sigma of 0.01 and sigma for terminal atoms of 0.1
Uanis(C73) \\sim Ueq: with sigma of 0.01 and sigma for terminal atoms of 0.2
Uanis(C36) \\sim Ueq: with sigma of 0.01 and sigma for terminal atoms of 0.01
Uanis(C2) \\sim Ueq: with sigma of 0.01 and sigma for terminal atoms of 0.01
Uanis(N6) \\sim Ueq: with sigma of 0.01 and sigma for terminal atoms of 0.01
Uanis(C52) \\sim Ueq: with sigma of 0.01 and sigma for terminal atoms of 0.01
Uanis(C0AA) \\sim Ueq: with sigma of 0.01 and sigma for terminal atoms of 0.01
Uanis(C15) \\sim Ueq: with sigma of 0.01 and sigma for terminal atoms of 0.01
Uanis(C46) \\sim Ueq, Uanis(C47) \\sim Ueq: with sigma of 0.01 and sigma for
terminal atoms of 0.01
Uanis(C75) \\sim Ueq: with sigma of 0.01 and sigma for terminal atoms of 0.01
Uanis(C51) \\sim Ueq: with sigma of 0.01 and sigma for terminal atoms of 0.01
Uanis(C56) \\sim Ueq, Uanis(C3AA) \\sim Ueq, Uanis(C97) \\sim Ueq: with sigma
of 0.02 and sigma for terminal atoms of 0.02
Uanis(C12) \\sim Ueq: with sigma of 0.02 and sigma for terminal atoms of 0.02
Uanis(C35) \\sim Ueq, Uanis(C68) \\sim Ueq: with sigma of 0.02 and sigma for
terminal atoms of 0.02
Uanis(C38) \\sim Ueq: with sigma of 0.01 and sigma for terminal atoms of 0.01
Uanis(C5AA) \\sim Ueq, Uanis(C38) \\sim Ueq: with sigma of 0.02 and sigma for
terminal atoms of 0.02
Uanis(O7) \\sim Ueq: with sigma of 0.025 and sigma for terminal atoms of 0.025
Uanis(C55) \\sim Ueq, Uanis(C56) \\sim Ueq: with sigma of 0.02 and sigma for
terminal atoms of 0.02
Uanis(C50) \\sim Ueq: with sigma of 0.02 and sigma for terminal atoms of 0.02
Uanis(O11) = Uanis(O12)
5. Others
 Fixed Sof: C15(0.5) H15(0.5) H16A(0.5) H16B(0.5) H16C(0.5) H16D(0.5) C17(0.5)
 H17A(0.5) H17B(0.5) H18A(0.5) H18B(0.5) H18C(0.5) H18D(0.5) H20(0.5) H20A(0.5)
 C35(0.5) H35(0.5) H36A(0.5) H36B(0.5) H36C(0.5) H36D(0.5) C37(0.5) H37A(0.5)
 H37B(0.5) C38(0.5) H38A(0.5) H38B(0.5) H39A(0.5) H39B(0.5) H39C(0.5) H39D(0.5)
 H40(0.5) H40A(0.5) H53(0.5) H53A(0.5) H54C(0.5) H54D(0.5) H54A(0.5) H54B(0.5)
 C55(0.5) H55A(0.5) H55B(0.5) C56(0.5) H56A(0.5) H56B(0.5) H57A(0.5) H57B(0.5)
 H57C(0.5) H57D(0.5) C58(0.5) H58(0.5) S5A(0.5) S7A(0.5) S8A(0.5) C67A(0.5)
 C68A(0.5) C69A(0.5) H69A(0.5) C70A(0.5) H70A(0.5) C67B(0.5) S8B(0.5) C70B(0.5)
 H70B(0.5) S7B(0.5) C69B(0.5) H69B(0.5) S5B(0.5) C68B(0.5) S9(0.5) S10(0.5)
 C71(0.5) H71(0.5) C72(0.5) H72(0.5) C73(0.5) C74(0.5) S11(0.5) S12(0.5)
 C0AA(0.5) H0AA(0.5) C1AA(0.5) H1AA(0.5) H1AB(0.5) C2AA(0.5) H2AA(0.5)
 C8AA(0.5) H8AA(0.5) C76(0.5) C75(0.5) C97(0.5) H97A(0.5) H97B(0.5) C3AA(0.5)
 H3AA(0.5) H3AB(0.5) C68(0.5) H68A(0.5) H68B(0.5) C5AA(0.5) H5AA(0.5) H5AB(0.5)
6.a Ternary CH refined with riding coordinates:
 C15(H15), C20(H20), C20(H20A), C35(H35), C40(H40), C40(H40A), C53(H53),
 C53(H53A), C58(H58), C0AA(H0AA), C2AA(H2AA), C8AA(H8AA)
6.b Secondary CH2 refined with riding coordinates:
 C16(H16A,H16B), C16(H16C,H16D), C17(H17A,H17B), C18(H18A,H18B), C18(H18C,
 H18D), C19(H19A,H19B), C36(H36A,H36B), C36(H36C,H36D), C37(H37A,H37B),
 C38(H38A,H38B), C39(H39A,H39B), C39(H39C,H39D), C54(H54C,H54D), C54(H54A,H54B),
  C55(H55A,H55B), C56(H56A,H56B), C57(H57A,H57B), C57(H57C,H57D), C1AA(H1AA,
 H1AB), C97(H97A,H97B), C3AA(H3AA,H3AB), C68(H68A,H68B), C5AA(H5AA,H5AB)
6.c Aromatic/amide H refined with riding coordinates:
 C1DA(H1DA), C5BA(H5BA), C6(H6), C7(H7), C7AA(H7AA), C11(H11), C12(H12),
 C26(H26), C27(H27), C32(H32), C46(H46), C47(H47), C65(H65), C66(H66),
 C69A(H69A), C70A(H70A), C59(H59), C60(H60), C63(H63), C64(H64), C70B(H70B),
 C69B(H69B), C71(H71), C72(H72)
;
_olex2_submission_special_instructions 'No special instructions were received'

loop_
_space_group_symop_operation_xyz
'x, y, z'
'-x, -y, -z'

loop_
_atom_site_label
_atom_site_type_symbol
_atom_site_fract_x
_atom_site_fract_y
_atom_site_fract_z
_atom_site_U_iso_or_equiv
_atom_site_adp_type
_atom_site_occupancy
_atom_site_site_symmetry_order
_atom_site_calc_flag
_atom_site_refinement_flags_posn
_atom_site_refinement_flags_adp
_atom_site_refinement_flags_occupancy
_atom_site_disorder_assembly
_atom_site_disorder_group
C1 C 0.2418(15) 0.5850(10) 0.3761(11) 0.077(6) Uani 1 1 d . . . . .
C1DA C 0.0563(14) 0.9934(13) 0.2607(13) 0.086(5) Uani 1 1 d . U . . .
H1DA H -0.005842 0.989096 0.290585 0.103 Uiso 1 1 calc R . . A .
N1 N 0.1499(11) 0.6098(9) 0.3772(10) 0.077(4) Uani 1 1 d D . . . .
O1 O -0.0020(8) 0.6359(8) 0.4596(12) 0.110(6) Uani 1 1 d . . . . .
C2 C 0.0792(13) 0.6283(13) 0.4525(13) 0.076(5) Uani 1 1 d . U . . .
N2 N 0.2711(11) 0.6827(8) 0.7106(7) 0.069(4) Uani 1 1 d D . . . .
O2 O 0.3010(11) 0.5611(10) 0.3150(8) 0.093(4) Uani 1 1 d . . . . .
C3 C 0.1048(7) 0.6372(8) 0.5250(9) 0.051(3) Uani 1 1 d . . . . .
N3 N 0.3214(8) 0.8540(7) 0.6860(5) 0.045(2) Uani 1 1 d D . . . .
O3 O 0.1196(13) 0.7270(11) 0.7775(9) 0.128(6) Uani 1 1 d . . . . .
C4 C 0.1950(8) 0.6210(8) 0.5189(8) 0.043(3) Uani 1 1 d . . . . .
N4 N 0.3451(13) 1.1961(8) 0.2823(9) 0.079(4) Uani 1 1 d D . . . .
O4 O 0.4198(9) 0.6166(7) 0.6556(7) 0.079(4) Uani 1 1 d . . . . .
C5 C 0.2673(7) 0.5926(7) 0.4523(7) 0.034(2) Uani 1 1 d . . . . .
C5BA C 0.0823(9) 1.0718(11) 0.2472(14) 0.086(6) Uani 1 1 d . . . A -1
H5BA H 0.037374 1.120515 0.268920 0.103 Uiso 1 1 calc R . . A -1
N5 N 0.2899(9) 1.1714(6) 0.1455(8) 0.054(3) Uani 1 1 d D U . . .
O5 O 0.1776(7) 0.9343(10) 0.7406(7) 0.078(3) Uani 1 1 d . . . . .
C6 C 0.3599(8) 0.5745(8) 0.4492(8) 0.041(3) Uani 1 1 d . . . . .
H6 H 0.407000 0.554236 0.401763 0.049 Uiso 1 1 calc R . . . .
N6 N 0.1585(8) 0.7645(8) 0.2186(7) 0.055(3) Uani 1 1 d D U . . .
O6 O 0.4754(7) 0.7869(6) 0.6381(7) 0.062(3) Uani 1 1 d . . . . .
C7 C 0.3816(8) 0.5862(8) 0.5139(8) 0.043(3) Uani 1 1 d . . . . .
H7 H 0.444853 0.571049 0.513013 0.051 Uiso 1 1 calc R . . . .
C7AA C 0.1942(10) 1.1566(9) 0.5139(10) 0.056(4) Uani 1 1 d . . . . .
H7AA H 0.147578 1.212047 0.509730 0.067 Uiso 1 1 calc R . . . .
O7 O 0.2119(10) 1.2848(7) 0.3473(9) 0.089(4) Uani 1 1 d . U . . .
C4AA C 0.3143(7) 0.6202(7) 0.5837(7) 0.032(2) Uani 1 1 d . U . . .
O8 O 0.4895(11) 1.1149(9) 0.2264(7) 0.094(4) Uani 1 1 d . . . . .
C9 C 0.2224(8) 0.6356(8) 0.5836(7) 0.039(3) Uani 1 1 d . . . . .
O9 O 0.4266(7) 1.1168(8) 0.0621(8) 0.077(3) Uani 1 1 d . . . . .
C10 C 0.1508(10) 0.6713(9) 0.6554(11) 0.063(4) Uani 1 1 d . . . . .
O10 O 0.1448(8) 1.2354(7) 0.2117(7) 0.071(3) Uani 1 1 d . . . . .
C11 C 0.0634(10) 0.6863(10) 0.6568(11) 0.070(5) Uani 1 1 d . . . . .
H11 H 0.016001 0.709918 0.702230 0.084 Uiso 1 1 calc R . . . .
O11 O 0.2943(9) 0.7085(9) 0.1373(9) 0.088(3) Uani 1 1 d . . . . .
C12 C 0.0384(10) 0.6676(11) 0.5909(13) 0.076(5) Uani 1 1 d . U . . .
H12 H -0.024834 0.676839 0.594394 0.091 Uiso 1 1 calc R . . . .
O12 O 0.0121(9) 0.8231(9) 0.2938(9) 0.088(3) Uani 1 1 d . . . . .
C13 C 0.1754(13) 0.6931(14) 0.7213(10) 0.078(5) Uani 1 1 d . . . . .
C14 C 0.3415(12) 0.6326(12) 0.6525(9) 0.069(5) Uani 1 1 d . . . . .
C15 C 0.3247(14) 0.6781(10) 0.7698(9) 0.069(8) Uani 0.5 1 d D U P B 1
H15 H 0.390756 0.645884 0.749671 0.083 Uiso 0.5 1 calc R . P B 1
C16 C 0.2830(11) 0.6327(9) 0.8674(8) 0.061(4) Uani 1 1 d D . . . .
H16A H 0.221372 0.627278 0.870952 0.074 Uiso 0.5 1 calc R . P B 1
H16B H 0.321152 0.569087 0.879779 0.074 Uiso 0.5 1 calc R . P B 1
H16C H 0.320580 0.577981 0.845770 0.074 Uiso 0.5 1 calc R . P B 2
H16D H 0.223804 0.617305 0.906785 0.074 Uiso 0.5 1 calc R . P B 2
C17 C 0.2689(19) 0.6683(17) 0.9461(12) 0.063(7) Uani 0.5 1 d D U P B 1
H17A H 0.285384 0.614843 0.994811 0.076 Uiso 0.5 1 calc R . P B 1
H17B H 0.202294 0.696214 0.966649 0.076 Uiso 0.5 1 calc R . P B 1
C18 C 0.3237(13) 0.7390(12) 0.9295(10) 0.101(8) Uani 1 1 d D . . . .
H18A H 0.291905 0.774763 0.973781 0.121 Uiso 0.5 1 calc R . P B 1
H18B H 0.385730 0.705786 0.938200 0.121 Uiso 0.5 1 calc R . P B 1
H18C H 0.370259 0.739686 0.955715 0.121 Uiso 0.5 1 calc R . P B 2
H18D H 0.261698 0.759920 0.967367 0.121 Uiso 0.5 1 calc R . P B 2
C19 C 0.3352(12) 0.8060(10) 0.8368(7) 0.078(5) Uani 1 1 d D . . . .
H19A H 0.292535 0.866076 0.841868 0.093 Uiso 1 1 calc R . . . .
H19B H 0.398948 0.815225 0.815079 0.093 Uiso 1 1 calc R . . . .
C20 C 0.3176(14) 0.7771(10) 0.7674(7) 0.091(7) Uani 1 1 d D . . . .
H20 H 0.248743 0.792706 0.790064 0.109 Uiso 0.5 1 calc R . P B 1
H20A H 0.380337 0.737498 0.748444 0.109 Uiso 0.5 1 calc R . P B 2
C21 C 0.4063(7) 0.8485(7) 0.6210(7) 0.034(3) Uani 1 1 d . . . . .
C22 C 0.2478(8) 0.9297(9) 0.6808(7) 0.041(3) Uani 1 1 d . . . . .
C23 C 0.2563(9) 1.0069(8) 0.5968(8) 0.048(3) Uani 1 1 d . . . . .
C24 C 0.3383(7) 0.9967(7) 0.5282(7) 0.030(2) Uani 1 1 d . U . . .
C25 C 0.4114(10) 0.9196(8) 0.5337(8) 0.047(3) Uani 1 1 d . . . . .
C26 C 0.4894(8) 0.9118(9) 0.4655(9) 0.050(3) Uani 1 1 d . . . . .
H26 H 0.540465 0.861085 0.473295 0.060 Uiso 1 1 calc R . . . .
C27 C 0.4945(8) 0.9764(9) 0.3861(7) 0.045(3) Uani 1 1 d . . . . .
H27 H 0.547282 0.967769 0.337909 0.054 Uiso 1 1 calc R . . . .
C28 C 0.4240(9) 1.0544(9) 0.3745(8) 0.048(3) Uani 1 1 d . . . . .
C29 C 0.3427(9) 1.0679(9) 0.4471(8) 0.048(3) Uani 1 1 d . . . . .
C30 C 0.2727(8) 1.1454(9) 0.4388(8) 0.042(3) Uani 1 1 d . . . . .
C32 C 0.1863(9) 1.0865(9) 0.5929(13) 0.065(4) Uani 1 1 d . . . . .
H32 H 0.134460 1.093138 0.642358 0.078 Uiso 1 1 calc R . . . .
C33 C 0.4208(16) 1.1211(11) 0.2911(9) 0.076(5) Uani 1 1 d . . . . .
C34 C 0.2763(16) 1.2161(9) 0.3499(12) 0.080(6) Uani 1 1 d . . . . .
C35 C 0.3179(12) 1.2808(10) 0.2139(8) 0.038(5) Uani 0.5 1 d D U P C 1
H35 H 0.254838 1.314902 0.240574 0.046 Uiso 0.5 1 calc R . P C 1
C36 C 0.3843(7) 1.3451(7) 0.1798(7) 0.036(2) Uani 1 1 d D U . . .
H36A H 0.444186 1.306237 0.190521 0.043 Uiso 0.5 1 calc R . P C 1
H36B H 0.360396 1.387006 0.218436 0.043 Uiso 0.5 1 calc R . P C 1
H36C H 0.343967 1.358722 0.236129 0.043 Uiso 0.5 1 calc R . P C 2
H36D H 0.448409 1.339941 0.178813 0.043 Uiso 0.5 1 calc R . P C 2
C37 C 0.4061(18) 1.4058(16) 0.0837(10) 0.035(6) Uani 0.5 1 d D . P C 1
H37A H 0.405772 1.467679 0.084210 0.042 Uiso 0.5 1 calc R . P C 1
H37B H 0.468978 1.378776 0.051257 0.042 Uiso 0.5 1 calc R . P C 1
C38 C 0.337(2) 1.4153(13) 0.034(2) 0.052(9) Uani 0.5 1 d D U P C 1
H38A H 0.278358 1.457788 0.056148 0.062 Uiso 0.5 1 calc R . P C 1
H38B H 0.361668 1.443654 -0.029213 0.062 Uiso 0.5 1 calc R . P C 1
C39 C 0.3153(9) 1.3245(7) 0.0444(6) 0.044(3) Uani 1 1 d D . . . .
H39A H 0.254298 1.338108 0.033431 0.052 Uiso 0.5 1 calc R . P C 1
H39B H 0.362195 1.295195 -0.001079 0.052 Uiso 0.5 1 calc R . P C 1
H39C H 0.251634 1.358724 0.041284 0.052 Uiso 0.5 1 calc R . P C 2
H39D H 0.343208 1.291435 -0.002184 0.052 Uiso 0.5 1 calc R . P C 2
C40 C 0.3139(14) 1.2575(9) 0.1345(8) 0.085(5) Uani 1 1 d D . . . .
H40 H 0.381949 1.230499 0.117413 0.102 Uiso 0.5 1 calc R . P C 1
H40A H 0.254207 1.288442 0.169787 0.102 Uiso 0.5 1 calc R . P C 2
C41 C 0.3535(10) 1.1060(10) 0.1067(9) 0.052(3) Uani 1 1 d . . . . .
C42 C 0.1948(8) 1.1704(8) 0.1872(9) 0.047(3) Uani 1 1 d . . . . .
C43 C 0.1725(8) 1.0838(9) 0.2026(9) 0.048(3) Uani 1 1 d . . . . .
C44 C 0.2340(7) 1.0122(8) 0.1700(8) 0.040(3) Uani 1 1 d . . . . .
C45 C 0.3239(7) 1.0225(10) 0.1208(8) 0.047(3) Uani 1 1 d . . . . .
C46 C 0.3843(10) 0.9475(10) 0.0852(9) 0.059(4) Uani 1 1 d . U . . .
H46 H 0.444793 0.952061 0.048909 0.071 Uiso 1 1 calc R . . . .
C47 C 0.3550(10) 0.8693(9) 0.1033(9) 0.058(4) Uani 1 1 d . U . . .
H47 H 0.397237 0.820903 0.079179 0.069 Uiso 1 1 calc R . . . .
C48 C 0.2709(7) 0.8566(8) 0.1529(7) 0.033(2) Uani 1 1 d . U . . .
C49 C 0.2051(8) 0.9325(8) 0.1883(7) 0.038(3) Uani 1 1 d . U . . .
C50 C 0.1180(7) 0.9223(9) 0.2320(9) 0.049(3) Uani 1 1 d . U . . .
C51 C 0.0897(9) 0.8325(11) 0.2563(10) 0.060(4) Uani 1 1 d . U . . .
C52 C 0.2433(10) 0.7749(9) 0.1698(8) 0.050(3) Uani 1 1 d . U . . .
C53 C 0.1262(19) 0.6823(11) 0.2303(11) 0.119(10) Uani 1 1 d D . . . .
H53 H 0.188375 0.642340 0.210394 0.143 Uiso 0.5 1 calc R . P D 1
H53A H 0.064811 0.699353 0.272318 0.143 Uiso 0.5 1 calc R . P E 2
C54 C 0.0878(8) 0.6895(9) 0.1560(7) 0.044(3) Uani 1 1 d D . . . .
H54C H 0.043120 0.749590 0.145460 0.053 Uiso 0.5 1 calc R . P F 2
H54D H 0.139381 0.689803 0.101456 0.053 Uiso 0.5 1 calc R . P F 2
H54A H 0.124955 0.720499 0.098382 0.053 Uiso 0.5 1 calc R . P G 1
H54B H 0.023117 0.726006 0.165096 0.053 Uiso 0.5 1 calc R . P G 1
C55 C 0.092(2) 0.5915(11) 0.1566(15) 0.058(7) Uani 0.5 1 d D U P H 1
H55A H 0.063273 0.593822 0.112020 0.069 Uiso 0.5 1 calc R . P H 1
H55B H 0.156931 0.556298 0.142774 0.069 Uiso 0.5 1 calc R . P H 1
C56 C 0.0385(15) 0.546(2) 0.2500(15) 0.057(8) Uani 0.5 1 d D U P H 1
H56A H -0.019704 0.588446 0.271571 0.068 Uiso 0.5 1 calc R . P H 1
H56B H 0.023765 0.489594 0.250647 0.068 Uiso 0.5 1 calc R . P H 1
C57 C 0.1054(9) 0.5211(7) 0.3067(8) 0.046(3) Uani 1 1 d D . . . .
H57A H 0.169748 0.496861 0.275137 0.055 Uiso 0.5 1 calc R . P H 1
H57B H 0.087121 0.475682 0.363679 0.055 Uiso 0.5 1 calc R . P H 1
H57C H 0.045526 0.534558 0.350733 0.055 Uiso 0.5 1 calc R . P H 2
H57D H 0.140261 0.459019 0.331746 0.055 Uiso 0.5 1 calc R . P H 2
C58 C 0.0940(14) 0.6153(10) 0.3201(10) 0.053(6) Uani 0.5 1 d D U P H 1
H58 H 0.027357 0.640110 0.347378 0.063 Uiso 0.5 1 calc R . P H 1
S5A S 0.2952(7) 1.0154(6) -0.1055(12) 0.080(5) Uani 0.5 1 d . . P I 1
S6 S 0.2949(5) 1.1965(3) -0.1027(4) 0.0995(18) Uani 1 1 d D . . I 1
S7A S 0.0852(6) 1.0192(7) -0.0005(8) 0.080(3) Uani 0.5 1 d . . P I 1
S8A S 0.0695(7) 1.2013(6) 0.0144(6) 0.070(2) Uani 0.5 1 d D . P I 1
C65 C 0.3974(11) 1.0487(17) -0.1391(10) 0.086(6) Uani 1 1 d D . . I 1
H65 H 0.451705 1.004862 -0.157901 0.104 Uiso 1 1 calc R . . I 1
C66 C 0.409(3) 1.1254(19) -0.1420(14) 0.155(12) Uani 1 1 d D U . I 1
H66 H 0.466888 1.142278 -0.160881 0.187 Uiso 1 1 calc R . . I 1
C67A C 0.245(4) 1.108(3) -0.082(5) 0.10(2) Uani 0.5 1 d D U P I 1
C68A C 0.1443(15) 1.1064(14) -0.0225(16) 0.034(5) Uani 0.5 1 d D U P I 1
C69A C -0.023(2) 1.151(2) 0.071(3) 0.076(13) Uani 0.5 1 d D U P I 1
H69A H -0.081983 1.186856 0.094622 0.091 Uiso 0.5 1 calc R . P I 1
C70A C -0.010(3) 1.062(2) 0.082(3) 0.093(11) Uani 0.5 1 d D U P I 1
H70A H -0.047084 1.024437 0.129163 0.112 Uiso 0.5 1 calc R . P I 1
S1 S 0.5974(3) 0.6261(3) 0.3024(3) 0.0629(10) Uani 1 1 d . . . . .
S2 S 0.8016(3) 0.5755(3) 0.2377(2) 0.0612(10) Uani 1 1 d . . . . .
S3 S 0.6126(2) 0.6604(2) 0.4742(2) 0.0507(9) Uani 1 1 d . . . . .
S4 S 0.8150(2) 0.6184(3) 0.4096(3) 0.0590(10) Uani 1 1 d . . . . .
C59 C 0.6494(15) 0.5867(12) 0.2059(12) 0.079(5) Uani 1 1 d . . . . .
H59 H 0.613024 0.580356 0.174888 0.095 Uiso 1 1 calc R . . . .
C60 C 0.7386(13) 0.5668(11) 0.1793(12) 0.069(4) Uani 1 1 d . . . . .
H60 H 0.768894 0.547284 0.126737 0.083 Uiso 1 1 calc R . . . .
C61 C 0.7061(8) 0.6110(9) 0.3212(7) 0.048(3) Uani 1 1 d D . . . .
C62 C 0.7125(9) 0.6252(8) 0.3937(7) 0.045(3) Uani 1 1 d D . . . .
C63 C 0.6721(8) 0.6577(8) 0.5418(7) 0.041(3) Uani 1 1 d . . . . .
H63 H 0.639860 0.669968 0.597586 0.049 Uiso 1 1 calc R . . . .
C64 C 0.7661(11) 0.6379(9) 0.5159(10) 0.057(4) Uani 1 1 d . . . . .
H64 H 0.802410 0.634807 0.551701 0.069 Uiso 1 1 calc R . . . .
C67B C 0.2314(15) 1.1100(16) -0.066(2) 0.027(6) Uani 0.5 1 d D U P J 2
S8B S 0.1054(7) 1.2541(7) -0.0043(6) 0.074(2) Uani 0.5 1 d D . P J 2
C70B C -0.006(5) 1.149(4) 0.077(5) 0.17(4) Uani 0.5 1 d D U P J 2
H70B H -0.060414 1.137290 0.121811 0.210 Uiso 0.5 1 calc R . P J 2
S7B S 0.0648(7) 1.0766(10) 0.0129(8) 0.093(3) Uani 0.5 1 d D . P J 2
C69B C 0.024(3) 1.223(3) 0.057(3) 0.081(10) Uani 0.5 1 d D U P J 2
H69B H -0.017123 1.266324 0.088561 0.098 Uiso 0.5 1 calc R . P J 2
S5B S 0.310(3) 1.009(2) -0.111(3) 0.215(16) Uani 0.5 1 d . . P J 2
C68B C 0.1441(17) 1.1473(16) -0.025(2) 0.057(8) Uani 0.5 1 d D U P J 2
S9 S 0.1982(5) 0.8144(4) 0.4041(5) 0.0583(18) Uani 0.5 1 d . . P K 1
S10 S 0.2613(6) 0.9792(5) 0.3697(5) 0.0626(19) Uani 0.5 1 d D . P K 1
C71 C 0.3227(18) 0.8088(14) 0.3517(13) 0.055(6) Uani 0.5 1 d D U P K 1
H71 H 0.367197 0.756856 0.335334 0.067 Uiso 0.5 1 calc R . P K 1
C72 C 0.3398(13) 0.8850(11) 0.3409(11) 0.043(5) Uani 0.5 1 d D U P K 1
H72 H 0.402188 0.890093 0.314350 0.051 Uiso 0.5 1 calc R . P K 1
C73 C 0.076(2) 0.970(3) 0.445(3) 0.092(11) Uani 0.5 1 d D U P . .
C74 C 0.167(2) 0.931(2) 0.411(2) 0.067(8) Uani 0.5 1 d D U P K 1
S11 S -0.0098(7) 0.9148(6) 0.4898(6) 0.060(2) Uani 0.5 1 d D . P K .
S12 S 0.0446(7) 1.0849(5) 0.4564(7) 0.060(2) Uani 0.5 1 d . . P . .
C0AA C 0.1559(19) 0.5866(13) 0.2893(17) 0.051(6) Uani 0.5 1 d D U P H 2
H0AA H 0.222210 0.560919 0.261806 0.061 Uiso 0.5 1 calc R . P H 2
C1AA C 0.3346(19) 0.6432(16) 0.9280(17) 0.057(7) Uani 0.5 1 d D U P B 2
H1AA H 0.311662 0.606984 0.989284 0.069 Uiso 0.5 1 calc R . P B 2
H1AB H 0.401392 0.615828 0.907701 0.069 Uiso 0.5 1 calc R . P B 2
C2AA C 0.2606(14) 0.7080(13) 0.7885(14) 0.037(5) Uani 0.5 1 d D U P B 2
H2AA H 0.194256 0.739894 0.807897 0.044 Uiso 0.5 1 calc R . P B 2
C8AA C 0.379(2) 1.2562(17) 0.1841(17) 0.057(8) Uani 0.5 1 d D . P C 2
H8AA H 0.442435 1.222912 0.157073 0.069 Uiso 0.5 1 calc R . P C 2
C76 C -0.1007(16) 1.0142(17) 0.5099(19) 0.064(8) Uani 0.5 1 d D U P . .
C75 C -0.069(2) 1.091(2) 0.488(2) 0.068(8) Uani 0.5 1 d D U P K .
H76 H -0.158(4) 0.998(8) 0.550(5) 0.05(4) Uiso 1 1 d D . . . .
H75 H -0.121(5) 1.128(6) 0.523(5) 0.03(3) Uiso 1 1 d D . . . .
C97 C 0.088(3) 0.523(2) 0.220(2) 0.069(9) Uani 0.5 1 d . U P H 2
H97A H 0.148018 0.502074 0.179677 0.083 Uiso 0.5 1 calc R . P H 2
H97B H 0.050161 0.478266 0.235041 0.083 Uiso 0.5 1 calc R . P H 2
C3AA C 0.040(2) 0.6146(19) 0.170(2) 0.059(8) Uani 0.5 1 d D U P H 2
H3AA H 0.041301 0.610453 0.112288 0.071 Uiso 0.5 1 calc R . P H 2
H3AB H -0.025400 0.630603 0.203932 0.071 Uiso 0.5 1 calc R . P H 2
C68 C 0.362(3) 1.422(3) 0.113(3) 0.076(12) Uani 0.5 1 d . U P C 2
H68A H 0.403344 1.463824 0.097237 0.091 Uiso 0.5 1 calc R . P C 2
H68B H 0.297714 1.455591 0.132536 0.091 Uiso 0.5 1 calc R . P C 2
C5AA C 0.374(2) 1.3921(19) 0.0316(18) 0.042(7) Uani 0.5 1 d . U P C 2
H5AA H 0.440331 1.362532 0.010601 0.051 Uiso 0.5 1 calc R . P C 2
H5AB H 0.359283 1.447900 -0.015665 0.051 Uiso 0.5 1 calc R . P C 2

loop_
_atom_site_aniso_label
_atom_site_aniso_U_11
_atom_site_aniso_U_22
_atom_site_aniso_U_33
_atom_site_aniso_U_23
_atom_site_aniso_U_13
_atom_site_aniso_U_12
C1 0.145(17) 0.049(8) 0.064(10) 0.033(8) -0.076(12) -0.055(10)
C1DA 0.077(8) 0.074(8) 0.091(9) -0.037(7) 0.003(7) -0.007(7)
N1 0.092(10) 0.072(8) 0.090(10) 0.009(7) -0.077(9) -0.025(7)
O1 0.061(7) 0.068(7) 0.204(16) 0.006(9) -0.076(9) -0.020(6)
C2 0.071(8) 0.085(8) 0.085(8) -0.001(7) -0.043(7) -0.034(6)
N2 0.137(13) 0.059(7) 0.022(5) -0.013(5) 0.000(7) -0.056(8)
O2 0.144(12) 0.111(10) 0.043(6) -0.044(7) -0.005(7) -0.052(9)
C3 0.013(5) 0.037(6) 0.069(9) 0.005(6) -0.008(5) 0.012(4)
N3 0.064(7) 0.048(6) 0.023(5) -0.009(4) -0.004(5) -0.024(5)
O3 0.161(15) 0.109(11) 0.069(8) -0.045(8) 0.004(9) 0.012(10)
C4 0.030(6) 0.045(6) 0.036(6) 0.019(5) -0.011(5) -0.018(5)
N4 0.148(15) 0.050(7) 0.063(8) -0.021(7) -0.041(9) -0.034(8)
O4 0.108(9) 0.075(7) 0.083(7) 0.028(6) -0.084(7) -0.049(6)
C5 0.023(5) 0.041(6) 0.026(5) 0.013(4) -0.012(4) -0.012(4)
C5BA 0.023(7) 0.058(9) 0.139(17) -0.024(10) 0.015(8) -0.006(6)
N5 0.076(8) 0.031(5) 0.059(7) 0.010(5) -0.030(6) -0.028(5)
O5 0.043(6) 0.142(11) 0.053(6) -0.039(6) 0.022(5) -0.051(6)
C6 0.033(6) 0.046(6) 0.040(6) -0.001(5) -0.003(5) -0.023(5)
N6 0.068(6) 0.071(6) 0.049(5) -0.029(5) -0.016(5) -0.032(5)
O6 0.079(7) 0.053(5) 0.064(6) 0.008(5) -0.053(6) -0.014(5)
C7 0.023(5) 0.042(6) 0.056(7) -0.004(6) -0.012(5) -0.007(5)
C7AA 0.058(8) 0.042(7) 0.083(10) -0.026(7) -0.037(8) 0.000(6)
O7 0.142(10) 0.047(6) 0.116(9) 0.021(6) -0.118(8) -0.025(6)
C4AA 0.020(4) 0.044(5) 0.031(5) -0.002(4) -0.012(4) -0.012(4)
O8 0.170(14) 0.081(8) 0.044(6) -0.002(6) -0.013(8) -0.076(9)
C9 0.045(7) 0.052(7) 0.019(5) -0.018(5) -0.014(5) 0.002(5)
O9 0.044(6) 0.091(8) 0.093(8) 0.002(6) -0.012(5) -0.047(6)
C10 0.054(9) 0.039(7) 0.072(10) -0.001(7) 0.005(7) -0.019(6)
O10 0.092(8) 0.043(5) 0.064(6) -0.029(5) -0.001(6) -0.003(5)
C11 0.036(8) 0.055(8) 0.086(11) -0.032(8) 0.025(7) 0.003(6)
O11 0.086(6) 0.082(6) 0.086(6) -0.023(5) 0.001(5) -0.034(5)
C12 0.036(7) 0.067(9) 0.101(11) 0.022(8) -0.017(8) -0.032(7)
O12 0.086(6) 0.082(6) 0.086(6) -0.023(5) 0.001(5) -0.034(5)
C13 0.078(12) 0.106(13) 0.050(9) -0.049(9) 0.023(8) -0.034(10)
C14 0.088(11) 0.109(12) 0.031(7) 0.020(8) -0.028(7) -0.078(10)
C15 0.060(11) 0.071(11) 0.067(11) -0.004(8) -0.018(9) -0.018(9)
C16 0.083(11) 0.048(7) 0.038(7) -0.011(6) -0.012(7) -0.001(7)
C17 0.067(11) 0.063(11) 0.050(10) -0.011(8) -0.024(8) 0.001(8)
C18 0.066(11) 0.143(19) 0.057(10) 0.028(11) -0.016(9) -0.037(12)
C19 0.085(12) 0.100(13) 0.050(9) -0.046(9) -0.022(8) 0.010(10)
C20 0.155(18) 0.117(14) 0.037(8) -0.021(8) 0.016(9) -0.124(14)
C21 0.035(6) 0.036(5) 0.033(6) 0.015(5) -0.022(5) -0.021(5)
C22 0.027(6) 0.058(7) 0.030(6) -0.010(5) 0.016(5) -0.027(5)
C23 0.050(7) 0.032(6) 0.033(6) -0.001(5) 0.014(5) -0.008(5)
C24 0.023(4) 0.034(5) 0.029(5) -0.004(4) -0.002(4) -0.012(4)
C25 0.066(8) 0.027(5) 0.044(7) -0.005(5) -0.022(6) -0.003(5)
C26 0.029(6) 0.057(8) 0.056(8) -0.026(6) 0.005(6) -0.005(5)
C27 0.024(6) 0.060(7) 0.028(6) -0.018(5) 0.018(4) -0.002(5)
C28 0.039(7) 0.057(7) 0.043(7) -0.028(6) -0.002(5) 0.000(6)
C29 0.045(7) 0.051(7) 0.036(7) -0.014(6) 0.018(5) -0.026(6)
C30 0.028(6) 0.051(7) 0.048(7) -0.009(6) -0.014(5) -0.010(5)
C32 0.035(7) 0.038(7) 0.121(14) -0.038(8) -0.006(8) -0.005(5)
C33 0.154(18) 0.055(9) 0.022(7) 0.006(6) -0.020(9) -0.050(11)
C34 0.169(19) 0.020(6) 0.083(12) -0.005(7) -0.091(14) -0.008(8)
C35 0.022(10) 0.055(12) 0.029(11) -0.019(9) 0.017(8) -0.016(9)
C36 0.029(5) 0.030(5) 0.042(5) -0.008(4) -0.001(4) -0.009(4)
C37 0.046(16) 0.024(11) 0.040(14) 0.003(10) -0.015(12) -0.025(11)
C38 0.053(12) 0.045(12) 0.049(11) -0.006(8) -0.014(9) -0.008(9)
C39 0.051(7) 0.036(6) 0.028(6) -0.014(5) 0.009(5) -0.005(5)
C40 0.098(14) 0.066(10) 0.092(13) -0.007(9) -0.022(11) -0.041(10)
C41 0.050(8) 0.059(8) 0.056(8) -0.012(7) -0.024(7) -0.017(7)
C42 0.037(6) 0.027(6) 0.064(8) -0.005(6) -0.011(6) 0.000(5)
C43 0.028(6) 0.050(7) 0.056(8) -0.025(6) 0.021(5) -0.017(5)
C44 0.016(5) 0.046(6) 0.041(6) -0.018(5) 0.004(4) 0.008(4)
C45 0.018(5) 0.071(8) 0.037(6) -0.027(6) 0.009(5) 0.004(5)
C46 0.047(6) 0.054(6) 0.052(6) -0.011(5) 0.006(5) -0.004(5)
C47 0.058(7) 0.042(6) 0.055(7) -0.024(5) 0.008(5) -0.001(5)
C48 0.026(5) 0.043(5) 0.028(5) -0.019(4) -0.005(4) 0.003(4)
C49 0.040(5) 0.044(5) 0.026(5) -0.020(4) 0.010(4) -0.015(4)
C50 0.017(5) 0.059(7) 0.058(7) -0.022(6) 0.017(5) -0.017(5)
C51 0.042(6) 0.073(7) 0.074(7) -0.008(6) -0.014(5) -0.039(6)
C52 0.065(7) 0.046(6) 0.033(5) -0.011(5) 0.002(5) -0.023(5)
C53 0.27(3) 0.070(11) 0.073(11) 0.027(9) -0.098(17) -0.102(16)
C54 0.034(6) 0.067(8) 0.034(6) -0.023(6) 0.002(5) -0.018(6)
C55 0.070(16) 0.044(13) 0.069(15) -0.009(11) -0.049(13) 0.000(11)
C56 0.011(9) 0.068(14) 0.084(16) -0.010(12) -0.005(10) -0.021(10)
C57 0.051(7) 0.028(5) 0.052(7) -0.017(5) -0.007(6) 0.000(5)
C58 0.053(10) 0.054(10) 0.054(10) -0.013(8) -0.015(8) -0.017(8)
S5A 0.041(4) 0.030(4) 0.194(15) -0.058(6) -0.058(7) 0.018(3)
S6 0.152(5) 0.066(3) 0.098(4) -0.023(3) -0.037(3) -0.043(3)
S7A 0.050(5) 0.062(5) 0.114(8) -0.043(5) 0.015(4) -0.013(4)
S8A 0.069(5) 0.071(5) 0.066(5) -0.048(4) 0.011(4) -0.009(4)
C65 0.034(8) 0.148(19) 0.074(11) -0.051(12) -0.008(7) 0.000(10)
C66 0.155(15) 0.154(15) 0.162(15) -0.040(10) -0.047(10) -0.040(10)
C67A 0.10(2) 0.11(2) 0.10(3) -0.032(11) -0.029(11) -0.019(11)
C68A 0.029(9) 0.036(9) 0.034(9) -0.009(7) -0.004(7) -0.006(7)
C69A 0.069(15) 0.079(15) 0.072(15) -0.017(9) -0.016(9) -0.016(9)
C70A 0.079(14) 0.096(14) 0.096(14) -0.010(9) -0.025(9) -0.026(9)
S1 0.062(2) 0.064(2) 0.067(2) -0.0160(18) -0.0282(18) -0.0091(17)
S2 0.063(2) 0.061(2) 0.050(2) -0.0195(16) 0.0028(16) -0.0172(17)
S3 0.0425(17) 0.0558(18) 0.0413(17) -0.0177(14) 0.0030(13) -0.0057(14)
S4 0.0378(17) 0.068(2) 0.074(2) -0.0297(19) -0.0126(16) -0.0075(15)
C59 0.114(16) 0.075(11) 0.079(11) -0.015(9) -0.052(11) -0.038(10)
C60 0.077(12) 0.062(9) 0.076(11) -0.023(8) -0.021(9) -0.021(8)
C61 0.037(7) 0.063(8) 0.039(7) -0.008(6) -0.002(5) -0.022(6)
C62 0.048(7) 0.044(6) 0.040(7) -0.017(5) -0.001(5) -0.013(5)
C63 0.034(6) 0.044(6) 0.030(6) -0.012(5) 0.010(5) -0.009(5)
C64 0.069(9) 0.043(7) 0.057(8) -0.005(6) -0.031(7) -0.003(6)
C67B 0.015(9) 0.035(9) 0.021(9) -0.013(7) 0.007(6) -0.002(6)
S8B 0.071(5) 0.080(6) 0.059(5) -0.035(4) -0.001(4) -0.001(5)
C70B 0.17(4) 0.17(4) 0.17(4) -0.047(12) -0.047(12) -0.039(11)
S7B 0.055(5) 0.118(9) 0.092(7) -0.002(7) -0.005(5) -0.046(6)
C69B 0.080(13) 0.084(13) 0.074(13) -0.026(9) -0.012(9) -0.016(9)
S5B 0.28(4) 0.17(2) 0.22(3) -0.14(2) 0.00(2) -0.06(2)
C68B 0.055(11) 0.057(11) 0.056(11) -0.016(9) -0.008(8) -0.014(9)
S9 0.073(5) 0.043(3) 0.074(5) -0.003(3) -0.037(4) -0.027(3)
S10 0.085(5) 0.060(4) 0.061(4) -0.004(3) -0.035(4) -0.035(4)
C71 0.049(10) 0.049(10) 0.049(10) 0.003(8) -0.017(8) -0.001(8)
C72 0.031(8) 0.048(9) 0.055(10) -0.009(7) -0.013(7) -0.018(7)
C73 0.101(15) 0.086(14) 0.094(14) -0.030(10) -0.020(10) -0.026(9)
C74 0.068(11) 0.068(11) 0.073(12) -0.011(8) -0.023(9) -0.029(9)
S11 0.073(5) 0.063(5) 0.050(5) -0.003(4) -0.021(4) -0.029(4)
S12 0.081(6) 0.043(4) 0.069(6) 0.003(4) -0.034(5) -0.034(4)
C0AA 0.048(10) 0.057(10) 0.050(10) -0.010(8) -0.024(8) -0.009(8)
C1AA 0.061(11) 0.054(10) 0.044(10) -0.021(8) 0.004(8) -0.010(8)
C2AA 0.036(8) 0.035(8) 0.033(8) -0.001(7) -0.015(7) -0.002(7)
C8AA 0.09(2) 0.031(13) 0.037(14) 0.020(11) -0.018(16) -0.035(14)
C76 0.054(15) 0.10(2) 0.061(16) -0.005(15) -0.041(13) -0.036(15)
C75 0.064(11) 0.068(11) 0.064(11) -0.017(8) -0.011(8) -0.014(8)
C97 0.086(18) 0.082(16) 0.067(15) -0.049(13) -0.022(13) -0.024(13)
C3AA 0.030(12) 0.067(15) 0.079(16) -0.007(12) -0.011(11) -0.025(11)
C68 0.075(19) 0.072(18) 0.087(19) -0.023(14) -0.043(15) 0.000(14)
C5AA 0.046(13) 0.035(11) 0.036(12) -0.019(9) -0.006(11) 0.007(11)

loop_
_atom_type_symbol
_atom_type_description
_atom_type_scat_dispersion_real
_atom_type_scat_dispersion_imag
_atom_type_scat_source
C C 0.0181 0.0091 'International Tables Vol C Tables 4.2.6.8 and 6.1.1.4'
H H 0.0000 0.0000 'International Tables Vol C Tables 4.2.6.8 and 6.1.1.4'
N N 0.0311 0.0180 'International Tables Vol C Tables 4.2.6.8 and 6.1.1.4'
O O 0.0492 0.0322 'International Tables Vol C Tables 4.2.6.8 and 6.1.1.4'
S S 0.3331 0.5567 'International Tables Vol C Tables 4.2.6.8 and 6.1.1.4'

loop_
_geom_angle_atom_site_label_1
_geom_angle_atom_site_label_2
_geom_angle_atom_site_label_3
_geom_angle
_geom_angle_site_symmetry_1
_geom_angle_site_symmetry_3
N1 C1 C5 118.4(18) . .
O2 C1 N1 121.0(15) . .
O2 C1 C5 120.5(17) . .
C50 C1DA C5BA 120.4(17) . .
C1 N1 C2 121.5(13) . .
C1 N1 C58 137.6(18) . .
C1 N1 C0AA 101.1(17) . .
C2 N1 C58 100.5(13) . .
C2 N1 C0AA 135.8(15) . .
N1 C2 C3 118.7(13) . .
O1 C2 N1 121.9(17) . .
O1 C2 C3 119.4(19) . .
C13 N2 C14 121.5(11) . .
C13 N2 C15 133.8(13) . .
C13 N2 C2AA 97.4(13) . .
C14 N2 C15 99.8(12) . .
C14 N2 C2AA 138.0(15) . .
C4 C3 C2 118.3(14) . .
C12 C3 C2 119.5(13) . .
C12 C3 C4 122.0(15) . .
C21 N3 C20 115.7(11) . .
C22 N3 C20 120.3(12) . .
C22 N3 C21 123.7(8) . .
C3 C4 C5 125.8(13) . .
C3 C4 C9 120.1(13) . .
C5 C4 C9 114.1(10) . .
C33 N4 C35 138.7(16) . .
C33 N4 C8AA 103.1(17) . .
C34 N4 C33 123.4(13) . .
C34 N4 C35 97.2(12) . .
C34 N4 C8AA 131.6(16) . .
C4 C5 C1 116.4(12) . .
C4 C5 C6 124.2(11) . .
C6 C5 C1 119.4(13) . .
C1DA C5BA C43 123.1(15) . .
C41 N5 C40 119.9(13) . .
C41 N5 C42 124.9(10) . .
C42 N5 C40 114.6(12) . .
C7 C6 C5 119.0(12) . .
C51 N6 C53 114.1(14) . .
C52 N6 C51 123.9(10) . .
C52 N6 C53 121.8(15) . .
C6 C7 C4AA 122.7(10) . .
C32 C7AA C30 120.5(12) . .
C7 C4AA C14 120.7(11) . .
C9 C4AA C7 115.4(10) . .
C9 C4AA C14 123.9(11) . .
C4 C9 C10 118.8(12) . .
C4AA C9 C4 124.5(10) . .
C4AA C9 C10 116.6(11) . .
C9 C10 C13 121.2(13) . .
C11 C10 C9 117.8(16) . .
C11 C10 C13 121.0(15) . .
C10 C11 C12 121.5(14) . .
C3 C12 C11 119.7(13) . .
N2 C13 C10 117.6(12) . .
O3 C13 N2 118.6(18) . .
O3 C13 C10 123(2) . .
N2 C14 C4AA 116.5(13) . .
O4 C14 N2 117.6(14) . .
O4 C14 C4AA 125.0(16) . .
N2 C15 C16 113.0(12) . .
N2 C15 C20 107.5(10) . .
C20 C15 C16 104.5(11) . .
C17 C16 C15 125.9(14) . .
C2AA C16 C1AA 122.8(14) . .
C16 C17 C18 116.5(16) . .
C19 C18 C17 113.8(16) . .
C1AA C18 C19 112.3(17) . .
C20 C19 C18 116.2(13) . .
N3 C20 C15 123.5(9) . .
N3 C20 C19 108.4(8) . .
N3 C20 C2AA 120.7(12) . .
C19 C20 C15 125.6(11) . .
C2AA C20 C19 124.5(13) . .
N3 C21 C25 118.0(10) . .
O6 C21 N3 119.7(9) . .
O6 C21 C25 122.3(11) . .
N3 C22 C23 117.9(9) . .
O5 C22 N3 121.8(12) . .
O5 C22 C23 120.2(12) . .
C24 C23 C22 117.9(10) . .
C32 C23 C22 118.8(12) . .
C32 C23 C24 123.2(11) . .
C23 C24 C29 117.0(10) . .
C25 C24 C23 123.7(10) . .
C25 C24 C29 119.2(10) . .
C24 C25 C21 117.6(11) . .
C26 C25 C21 120.1(11) . .
C26 C25 C24 122.0(11) . .
C27 C26 C25 120.3(11) . .
C26 C27 C28 121.2(10) . .
C27 C28 C29 119.9(12) . .
C27 C28 C33 124.2(13) . .
C33 C28 C29 115.6(13) . .
C24 C29 C28 117.2(11) . .
C30 C29 C24 121.3(10) . .
C30 C29 C28 121.6(12) . .
C7AA C30 C34 120.7(13) . .
C29 C30 C7AA 119.4(11) . .
C29 C30 C34 119.8(13) . .
C23 C32 C7AA 118.1(14) . .
N4 C33 C28 121.7(15) . .
O8 C33 N4 119.4(13) . .
O8 C33 C28 118.8(18) . .
N4 C34 C30 117.1(13) . .
O7 C34 N4 126.4(15) . .
O7 C34 C30 116.5(19) . .
N4 C35 C36 112.7(11) . .
N4 C35 C40 111.3(11) . .
C40 C35 C36 107.9(10) . .
C35 C36 C37 122.8(11) . .
C68 C36 C8AA 122(2) . .
C38 C37 C36 113.0(17) . .
C39 C38 C37 114.7(16) . .
C40 C39 C38 113.5(13) . .
C40 C39 C5AA 106.6(14) . .
N5 C40 C35 120.8(10) . .
N5 C40 C39 113.6(9) . .
N5 C40 C8AA 119.7(13) . .
C39 C40 C35 124.5(9) . .
C39 C40 C8AA 118.9(13) . .
N5 C41 C45 116.4(11) . .
O9 C41 N5 122.0(13) . .
O9 C41 C45 121.5(14) . .
N5 C42 C43 114.4(10) . .
O10 C42 N5 118.2(12) . .
O10 C42 C43 127.1(12) . .
C5BA C43 C42 120.3(12) . .
C44 C43 C5BA 116.0(12) . .
C44 C43 C42 123.5(11) . .
C43 C44 C45 118.4(12) . .
C43 C44 C49 118.7(10) . .
C49 C44 C45 122.8(10) . .
C44 C45 C41 121.4(11) . .
C44 C45 C46 116.3(13) . .
C46 C45 C41 122.3(12) . .
C47 C46 C45 120.3(13) . .
C48 C47 C46 124.4(12) . .
C47 C48 C49 117.6(11) . .
C47 C48 C52 122.7(11) . .
C52 C48 C49 119.7(10) . .
C44 C49 C48 118.5(10) . .
C50 C49 C44 124.0(11) . .
C50 C49 C48 117.4(11) . .
C1DA C50 C49 117.6(14) . .
C1DA C50 C51 119.2(13) . .
C49 C50 C51 123.0(12) . .
N6 C51 C50 114.1(10) . .
O12 C51 N6 121.6(13) . .
O12 C51 C50 123.5(15) . .
N6 C52 C48 121.4(11) . .
O11 C52 N6 115.1(12) . .
O11 C52 C48 123.4(12) . .
N6 C53 C54 114.0(9) . .
N6 C53 C58 124.2(11) . .
N6 C53 C0AA 125.0(15) . .
C54 C53 C58 117.1(11) . .
C0AA C53 C54 117.8(14) . .
C53 C54 C55 108.2(13) . .
C3AA C54 C53 116.9(15) . .
C56 C55 C54 107.0(18) . .
C57 C56 C55 103.9(15) . .
C56 C57 C58 101.6(15) . .
C0AA C57 C97 110.5(19) . .
N1 C58 C53 107.4(11) . .
N1 C58 C57 112.4(13) . .
C53 C58 C57 109.4(11) . .
C67A S5A C65 88.4(17) . .
C67A S6 C66 90(2) . .
C70A S7A C68A 93.8(14) . .
C69A S8A C68A 96.3(15) . .
C66 C65 S5A 128(2) . .
C65 C66 S6 107(2) . .
S5A C67A S6 126(4) . .
S5A C67A C68A 111.6(13) . .
C68A C67A S6 122(4) . .
S8A C68A S7A 111.7(13) . .
C67A C68A S7A 125.0(17) . .
C67A C68A S8A 122(2) . .
C70A C69A S8A 118(3) . .
C69A C70A S7A 113(3) . .
C59 S1 C61 93.3(7) . .
C60 S2 C61 95.5(8) . .
C63 S3 C62 94.3(5) . .
C62 S4 C64 95.4(6) . .
C60 C59 S1 117.5(13) . .
C59 C60 S2 120.2(14) . .
S2 C61 S1 113.4(6) . .
C62 C61 S1 122.4(10) . .
C62 C61 S2 124.2(10) . .
S4 C62 S3 115.7(6) . .
C61 C62 S3 120.9(10) . .
C61 C62 S4 123.2(10) . .
C64 C63 S3 119.8(10) . .
C63 C64 S4 114.2(11) . .
C68B C67B S5B 146(2) . .
C69B S8B C68B 87(2) . .
C69B C70B S7B 112(4) . .
C70B S7B C68B 87(2) . .
C70B C69B S8B 134(4) . .
C67B C68B S8B 126(2) . .
C67B C68B S7B 115.2(16) . .
S8B C68B S7B 118.5(14) . .
C74 S9 C71 96.8(12) . .
C72 S10 C74 95.9(13) . .
C72 C71 S9 109.5(19) . .
C71 C72 S10 126.1(19) . .
C74 C73 S11 125(3) . .
C76 C73 C74 85(3) 2_576 .
C76 C73 S11 117(4) 2_576 .
C73 C74 S10 129(3) . .
C73 C74 C76 41(2) . 2_576
C76 C74 S10 100.8(19) 2_576 .
C73 S11 C73 81.7(15) . 2_576
C73 S11 C76 95.7(16) . .
S12 S11 C73 119.9(18) 2_576 .
S12 S11 C73 49.3(13) 2_576 2_576
S12 S11 C76 59.6(12) 2_576 .
S12 S11 C75 91.7(17) 2_576 2_576
C76 S11 C73 29.2(12) . 2_576
C75 S11 C73 85.1(18) 2_576 2_576
C75 S11 C73 45.5(19) 2_576 .
C75 S11 C76 113.0(17) 2_576 .
C73 S12 C73 79.2(15) . 2_576
C75 S12 C73 93.9(17) . .
C75 S12 C73 32.1(14) . 2_576
C53 C0AA N1 101.8(15) . .
C57 C0AA N1 112.7(18) . .
C57 C0AA C53 117.5(17) . .
C18 C1AA C16 115.8(17) . .
N2 C2AA C16 118.1(15) . .
N2 C2AA C20 111.0(14) . .
C16 C2AA C20 106.7(13) . .
C36 C8AA N4 113(2) . .
C36 C8AA C40 114.1(15) . .
C40 C8AA N4 105.9(14) . .
S12 C76 S11 29.2(5) 2_576 .
C75 C76 S11 113(2) . .
C75 C76 S12 124(2) . 2_576
C73 C75 S12 101(3) 2_576 .
C73 C75 C76 51(3) 2_576 .
C76 C75 S12 120(2) . .
C3AA C97 C57 116(2) . .
C54 C3AA C97 110(2) . .
C36 C68 C5AA 109(3) . .
C68 C5AA C39 117(3) . .

loop_
_geom_bond_atom_site_label_1
_geom_bond_atom_site_label_2
_geom_bond_distance
_geom_bond_site_symmetry_2
C1 N1 1.38(2) .
C1 O2 1.20(2) .
C1 C5 1.525(18) .
C1DA C5BA 1.36(3) .
C1DA C50 1.34(2) .
N1 C2 1.41(2) .
N1 C58 1.485(8) .
N1 C0AA 1.61(3) .
O1 C2 1.222(19) .
C2 C3 1.47(2) .
N2 C13 1.43(2) .
N2 C14 1.43(2) .
N2 C15 1.492(9) .
N2 C2AA 1.44(2) .
C3 C4 1.344(16) .
C3 C12 1.34(2) .
N3 C20 1.481(8) .
N3 C21 1.403(15) .
N3 C22 1.382(16) .
O3 C13 1.194(19) .
C4 C5 1.373(17) .
C4 C9 1.416(17) .
N4 C33 1.40(2) .
N4 C34 1.32(3) .
N4 C35 1.487(8) .
N4 C8AA 1.59(3) .
O4 C14 1.203(18) .
C5 C6 1.390(15) .
C5BA C43 1.404(18) .
N5 C40 1.477(8) .
N5 C41 1.364(19) .
N5 C42 1.427(17) .
O5 C22 1.211(14) .
C6 C7 1.336(18) .
N6 C51 1.41(2) .
N6 C52 1.336(17) .
N6 C53 1.486(12) .
O6 C21 1.255(14) .
C7 C4AA 1.412(17) .
C7AA C30 1.44(2) .
C7AA C32 1.40(2) .
O7 C34 1.23(2) .
C4AA C9 1.400(15) .
C4AA C14 1.460(17) .
O8 C33 1.24(2) .
C9 C10 1.471(19) .
O9 C41 1.168(17) .
C10 C11 1.32(2) .
C10 C13 1.47(2) .
O10 C42 1.188(15) .
C11 C12 1.45(3) .
O11 C52 1.270(18) .
O12 C51 1.203(17) .
C15 C16 1.536(7) .
C15 C20 1.534(6) .
C16 C17 1.535(7) .
C16 C1AA 1.594(18) .
C16 C2AA 1.50(2) .
C17 C18 1.537(7) .
C18 C19 1.534(7) .
C18 C1AA 1.489(18) .
C19 C20 1.530(7) .
C20 C2AA 1.521(10) .
C21 C25 1.500(15) .
C22 C23 1.510(16) .
C23 C24 1.409(15) .
C23 C32 1.388(18) .
C24 C25 1.390(16) .
C24 C29 1.431(16) .
C25 C26 1.365(18) .
C26 C27 1.363(18) .
C27 C28 1.384(17) .
C28 C29 1.447(16) .
C28 C33 1.437(19) .
C29 C30 1.371(18) .
C30 C34 1.518(19) .
C35 C36 1.537(10) .
C35 C40 1.531(8) .
C36 C37 1.546(9) .
C36 C8AA 1.42(3) .
C36 C68 1.39(4) .
C37 C38 1.538(10) .
C38 C39 1.535(9) .
C39 C40 1.513(9) .
C39 C5AA 1.56(3) .
C40 C8AA 1.532(10) .
C41 C45 1.47(2) .
C42 C43 1.451(17) .
C43 C44 1.375(16) .
C44 C45 1.405(16) .
C44 C49 1.390(17) .
C45 C46 1.436(18) .
C46 C47 1.37(2) .
C47 C48 1.339(18) .
C48 C49 1.469(15) .
C48 C52 1.413(17) .
C49 C50 1.352(15) .
C50 C51 1.519(18) .
C53 C54 1.528(9) .
C53 C58 1.536(9) .
C53 C0AA 1.527(10) .
C54 C55 1.541(10) .
C54 C3AA 1.525(17) .
C55 C56 1.542(10) .
C56 C57 1.540(10) .
C57 C58 1.542(10) .
C57 C0AA 1.41(3) .
C57 C97 1.57(3) .
S5A C65 1.72(2) .
S5A C67A 1.54(6) .
S6 C66 1.83(4) .
S6 C67A 1.718(10) .
S7A C68A 1.79(3) .
S7A C70A 1.78(4) .
S8A C68A 1.749(16) .
S8A C69A 1.716(19) .
C65 C66 1.283(18) .
C67A C68A 1.56(6) .
C69A C70A 1.33(2) .
S1 C59 1.77(2) .
S1 C61 1.789(12) .
S2 C60 1.692(18) .
S2 C61 1.758(12) .
S3 C62 1.761(12) .
S3 C63 1.697(13) .
S4 C62 1.704(13) .
S4 C64 1.772(16) .
C59 C60 1.29(3) .
C61 C62 1.357(9) .
C63 C64 1.360(19) .
C67B S5B 1.89(4) .
C67B C68B 1.354(14) .
S8B C69B 1.45(4) .
S8B C68B 1.726(18) .
C70B S7B 1.72(2) .
C70B C69B 1.30(2) .
S7B C68B 1.77(3) .
S9 C71 1.85(3) .
S9 C74 1.80(3) .
S10 C72 1.707(16) .
S10 C74 1.73(3) .
C71 C72 1.271(18) .
C73 C74 1.37(2) .
C73 S11 1.67(4) .
C73 C76 1.11(5) 2_576
C74 C76 1.69(4) 2_576
S11 S12 0.879(10) 2_576
S11 C76 1.803(18) .
S11 C75 1.40(3) 2_576
S12 C75 1.67(3) .
C76 C75 1.36(4) .
C97 C3AA 1.51(5) .
C68 C5AA 1.52(5) .

loop_
_smtbx_masks_void_nr
_smtbx_masks_void_average_x
_smtbx_masks_void_average_y
_smtbx_masks_void_average_z
_smtbx_masks_void_volume
_smtbx_masks_void_count_electrons
1 -0.724 -0.290 -0.615 849.0 157.5
2 0.125 0.045 0.121 0.2 0.0
3 0.133 0.760 0.537 0.1 0.0
4 0.133 0.827 0.806 0.2 -0.0
5 0.209 0.036 0.483 0.2 0.1
6 0.251 0.549 0.712 0.3 0.1
7 0.307 0.507 0.688 0.1 0.0
8 0.693 0.493 0.312 0.1 0.0
9 0.749 0.451 0.288 0.3 0.1
10 0.791 0.964 0.516 0.2 0.1
11 0.867 0.173 0.194 0.2 -0.0
12 0.867 0.240 0.463 0.1 0.0
13 0.875 0.955 0.879 0.2 0.0
